data_9004841
loop_
_publ_author_name
'Pushcharovsky, D. Y.'
'Lebedeva, Y. S.'
'Zubkova, N. V.'
'Pasero, M.'
'Bellezza, M.'
'Merlino, S.'
'Chukanov, N. V.'

_publ_section_title
;The crystal structure of sturmanite Locality: Black Rock mine, Kuruman
 District, Kalahari manganese field, North Cape province, South Africa
;
_journal_name_full 'The Canadian Mineralogist'
_journal_page_first 723
_journal_page_last 729
_journal_paper_doi 10.2113/gscanmin.42.3.723
_journal_volume 42
_journal_year 2004
_chemical_compound_source
'Black Rock mine, Kuruman District, Kalahari manganese field, North Cape province, South Africa'
_chemical_formula_sum 'B1.09 Ca6 Fe0.59 O49.92 S2.24'
_chemical_name_mineral Sturmanite
_space_group_IT_number 159
_symmetry_space_group_name_Hall 'P 3 -2c'
_symmetry_space_group_name_H-M 'P 3 1 c'
_cell_angle_alpha 90
_cell_angle_beta 90
_cell_angle_gamma 120
_cell_length_a 11.188
_cell_length_b 11.188
_cell_length_c 21.91
_cell_formula_units_Z 2
_cell_volume 2375.078
_database_code_amcsd 0005934
_exptl_crystal_density_diffrn 1.616
_cod_original_formula_sum 'Fe.59 Ca6 S2.24 B1.09 O49.92'
_cod_database_code 9004841

loop_
_space_group_symop_operation_xyz
x,y,z
x-y,-y,1/2+z
-y,x-y,z
y,x,1/2+z
-x+y,-x,z
-x,-x+y,1/2+z

loop_
_atom_site_label
_atom_site_fract_x
_atom_site_fract_y
_atom_site_fract_z
_atom_site_occupancy
_atom_site_U_iso_or_equiv
Fe1 0.00000 0.00000 0.05270 0.29000 0.01620
Fe2 0.00000 0.00000 0.30150 0.30000 0.01740
Ca1 0.00880 0.81330 0.92760 1.00000 0.02240
Ca2 0.99660 0.19410 0.17750 1.00000 0.02980
S1 0.33333 0.66667 0.54540 0.24000 0.01770
B1 0.33333 0.66667 0.53780 0.09000 0.02000
S2 0.33333 0.66667 0.80320 1.00000 0.02530
S3 0.33333 0.66667 0.05710 1.00000 0.03410
B4 0.33333 0.66667 0.30360 1.00000 0.04900
O1 0.99110 0.12950 0.99350 1.00000 0.02800
O2 0.00770 0.86160 0.10700 1.00000 0.02400
O3 -0.00280 0.13710 0.86090 1.00000 0.02400
O4 0.00570 0.86910 0.24560 1.00000 0.04100
O5 0.00230 0.33550 0.09860 1.00000 0.04100
O6 0.01570 0.65910 0.00770 1.00000 0.04000
O7 0.99390 0.35530 0.25600 1.00000 0.07500
O8 0.99520 0.66600 0.84280 1.00000 0.03400
O9 0.26550 0.41110 0.67590 1.00000 0.05600
O10 0.74160 0.58580 0.42960 1.00000 0.03600
O11 0.23970 0.39860 0.18200 1.00000 0.03800
O12 0.73930 0.57840 0.92400 1.00000 0.08400
O13 0.33333 0.66667 0.48160 0.24000 0.13500
O14 0.33333 0.66667 0.73690 0.17000 0.04600
O14* 0.33333 0.66667 0.86940 0.17000 0.04600
O15 0.33333 0.66667 0.12180 1.00000 0.01700
O16 0.19950 0.63260 0.56710 1.00000 0.02500
O17 0.19140 0.57900 0.82330 0.50000 0.04400
O17* 0.19630 0.63200 0.77280 0.50000 0.04400
O18 0.19170 0.58440 0.04210 1.00000 0.16900
O19 0.23250 0.71000 0.28160 0.50000 0.07600
O19* 0.18610 0.57200 0.32480 0.50000 0.07600
O20 0.33333 0.66667 0.37020 0.17000 0.09100
O20* 0.33333 0.66667 0.23630 0.17000 0.09100

loop_
_cod_related_entry_id
_cod_related_entry_database
_cod_related_entry_code
1 AMCSD 0005934
